data_4329105
loop_
_publ_author_name
'Sandip Mukherjee'
'Yogesh P. Patil'
'Partha Sarathi Mukherjee'

_publ_section_title
;
 Two Novel Heterometallic Chains Featuring MnII and NaI Ions in
 Trigonal-Prismatic Geometries Alternately Linked to Octahedral MnIV Ions:
 Synthesis, Structures, and Magnetic Behavior
;
_journal_name_full 'Inorganic Chemistry'
_journal_page_first 4888
_journal_page_last 4890
_journal_paper_doi 10.1021/ic300209y
_journal_volume 51
_journal_year 2012
_chemical_formula_moiety 'C40 H47 Cl2 Mn3 N4 Na O24'
_chemical_formula_sum 'C40 H47 Cl2 Mn3 N4 Na O24'
_chemical_formula_weight 1226.53
_chemical_name_systematic
;
 ?
;
_space_group_IT_number 5
_symmetry_cell_setting monoclinic
_symmetry_space_group_name_Hall 'C 2y'
_symmetry_space_group_name_H-M 'C 1 2 1'
_atom_sites_solution_hydrogens geom
_atom_sites_solution_primary direct
_atom_sites_solution_secondary difmap
_audit_creation_method SHELXL-97
_cell_angle_alpha 90.00
_cell_angle_beta 120.980(4)
_cell_angle_gamma 90.00
_cell_formula_units_Z 2
_cell_length_a 12.856(2)
_cell_length_b 22.321(4)
_cell_length_c 10.5277(14)
_cell_measurement_temperature 293(2)
_cell_volume 2590.1(7)
_computing_cell_refinement 'Bruker SMART'
_computing_data_collection 'Bruker SMART'
_computing_data_reduction 'Bruker SAINT'
_computing_molecular_graphics 'ORTEP-3 for Windows (Farrugia, 1999)'
_computing_publication_material WinGX
_computing_structure_refinement 'SHELXL97 (Sheldrick, 2008)'
_computing_structure_solution 'SHELXS97 (Sheldrick, 2008)'
_diffrn_ambient_temperature 293(2)
_diffrn_measured_fraction_theta_full 0.993
_diffrn_measured_fraction_theta_max 0.993
_diffrn_radiation_monochromator graphite
_diffrn_radiation_source 'fine-focus sealed tube'
_diffrn_radiation_type MoK\a
_diffrn_radiation_wavelength 0.71073
_diffrn_reflns_av_R_equivalents 0.0751
_diffrn_reflns_av_sigmaI/netI 0.1209
_diffrn_reflns_limit_h_max 18
_diffrn_reflns_limit_h_min -17
_diffrn_reflns_limit_k_max 31
_diffrn_reflns_limit_k_min -31
_diffrn_reflns_limit_l_max 7
_diffrn_reflns_limit_l_min -14
_diffrn_reflns_number 14733
_diffrn_reflns_theta_full 29.91
_diffrn_reflns_theta_max 29.91
_diffrn_reflns_theta_min 1.82
_exptl_absorpt_coefficient_mu 0.917
_exptl_absorpt_correction_T_max 0.944
_exptl_absorpt_correction_T_min 0.845
_exptl_absorpt_correction_type empirical
_exptl_absorpt_process_details SADABS
_exptl_crystal_colour brown
_exptl_crystal_density_diffrn 1.573
_exptl_crystal_description rectangular
_exptl_crystal_F_000 1254
_exptl_crystal_size_max 0.20
_exptl_crystal_size_mid 0.18
_exptl_crystal_size_min 0.08
_refine_diff_density_max 0.751
_refine_diff_density_min -0.422
_refine_diff_density_rms 0.099
_refine_ls_abs_structure_details 'Flack H D (1983), Acta Cryst. A39, 876-881'
_refine_ls_abs_structure_Flack 0.54(4)
_refine_ls_extinction_method none
_refine_ls_goodness_of_fit_ref 0.974
_refine_ls_hydrogen_treatment constr
_refine_ls_matrix_type full
_refine_ls_number_parameters 315
_refine_ls_number_reflns 7450
_refine_ls_number_restraints 1
_refine_ls_restrained_S_all 0.974
_refine_ls_R_factor_all 0.1689
_refine_ls_R_factor_gt 0.0752
_refine_ls_shift/su_max 0.001
_refine_ls_shift/su_mean 0.000
_refine_ls_structure_factor_coef Fsqd
_refine_ls_weighting_details 'calc w=1/[\s^2^(Fo^2^)+(0.1121P)^2^+0.0000P] where P=(Fo^2^+2Fc^2^)/3'
_refine_ls_weighting_scheme calc
_refine_ls_wR_factor_gt 0.1814
_refine_ls_wR_factor_ref 0.2334
_reflns_number_gt 3467
_reflns_number_total 7450
_reflns_threshold_expression >2\s(I)
_cod_data_source_file ic300209y_si_002_1.cif
_cod_data_source_block complex1
_cod_original_sg_symbol_H-M 'C 2'
_cod_database_code 4329105

loop_
_symmetry_equiv_pos_as_xyz
'x, y, z'
'-x, y, -z'
'x+1/2, y+1/2, z'
'-x+1/2, y+1/2, -z'

loop_
_atom_site_label
_atom_site_type_symbol
_atom_site_fract_x
_atom_site_fract_y
_atom_site_fract_z
_atom_site_U_iso_or_equiv
_atom_site_adp_type
_atom_site_occupancy
_atom_site_symmetry_multiplicity
_atom_site_calc_flag
_atom_site_refinement_flags
Mn1 Mn 0.25076(12) 0.34991(9) 0.24848(16) 0.0392(2) Uani 1 1 d .
Mn2 Mn 0.0000 0.40630(9) 0.0000 0.0473(6) Uani 1 2 d S
Na1 Na 0.5000 0.28966(19) 0.5000 0.0331(10) Uani 1 2 d S
Cl1 Cl 0.5000 0.71338(19) 0.5000 0.0836(13) Uani 1 2 d S
Cl2 Cl 0.5000 0.48751(19) 1.0000 0.0809(12) Uani 1 2 d S
O1 O 0.0949(4) 0.3670(3) 0.2181(5) 0.0425(16) Uani 1 1 d .
O2 O 0.3134(5) 0.3289(3) 0.4406(6) 0.0537(17) Uani 1 1 d .
O3 O 0.3996(4) 0.3378(3) 0.2671(6) 0.0477(16) Uani 1 1 d .
O4 O 0.1743(4) 0.3739(3) 0.0476(6) 0.0407(14) Uani 1 1 d .
O5 O 0.0130(7) 0.4950(3) -0.0928(8) 0.091(2) Uani 1 1 d .
O8 O 0.4737(10) 0.6799(5) 0.3798(11) 0.137(4) Uani 1 1 d .
O10 O 0.5329(11) 0.5210(5) 1.1295(10) 0.145(5) Uani 1 1 d .
O11 O 0.5000 0.4287(6) 1.0000 0.229(10) Uani 1 2 d S
N1 N 0.2905(6) 0.4343(3) 0.3207(8) 0.0473(19) Uani 1 1 d .
N2 N 0.2086(6) 0.2641(4) 0.1787(8) 0.051(2) Uani 1 1 d .
C1 C 0.3413(7) 0.4706(4) 0.2596(11) 0.056(3) Uani 1 1 d .
H1 H 0.3603 0.4546 0.1924 0.067 Uiso 1 1 calc R
C2 C 0.3638(9) 0.5313(6) 0.2991(13) 0.081(4) Uani 1 1 d .
H2 H 0.3991 0.5556 0.2599 0.097 Uiso 1 1 calc R
C3 C 0.3326(11) 0.5547(6) 0.3981(16) 0.094(5) Uani 1 1 d .
H3 H 0.3425 0.5951 0.4231 0.113 Uiso 1 1 calc R
C4 C 0.2853(9) 0.5140(5) 0.4585(14) 0.080(4) Uani 1 1 d .
H4 H 0.2672 0.5279 0.5282 0.096 Uiso 1 1 calc R
C5 C 0.2652(8) 0.4550(5) 0.4182(12) 0.058(3) Uani 1 1 d .
C6 C 0.2033(7) 0.4127(6) 0.4677(8) 0.058(3) Uani 1 1 d .
C7 C 0.1718(8) 0.4343(6) 0.5787(10) 0.074(4) Uani 1 1 d .
H7A H 0.1329 0.4026 0.6006 0.111 Uiso 1 1 calc R
H7B H 0.1177 0.4679 0.5385 0.111 Uiso 1 1 calc R
H7C H 0.2444 0.4462 0.6678 0.111 Uiso 1 1 calc R
C8 C 0.0840(6) 0.3874(5) 0.3375(9) 0.052(3) Uani 1 1 d .
H8A H 0.0569 0.3544 0.3735 0.062 Uiso 1 1 calc R
H8B H 0.0223 0.4183 0.3020 0.062 Uiso 1 1 calc R
C9 C 0.2911(7) 0.3575(5) 0.5373(9) 0.059(3) Uani 1 1 d .
H9A H 0.3674 0.3712 0.6208 0.071 Uiso 1 1 calc R
H9B H 0.2557 0.3293 0.5746 0.071 Uiso 1 1 calc R
C10 C 0.1616(9) 0.2261(6) 0.2291(10) 0.069(3) Uani 1 1 d .
H10 H 0.1429 0.2394 0.2987 0.083 Uiso 1 1 calc R
C11 C 0.1390(10) 0.1691(5) 0.1864(15) 0.082(4) Uani 1 1 d .
H11 H 0.1064 0.1433 0.2262 0.099 Uiso 1 1 calc R
C12 C 0.1640(13) 0.1498(5) 0.0849(16) 0.097(4) Uani 1 1 d .
H12 H 0.1466 0.1103 0.0525 0.116 Uiso 1 1 calc R
C13 C 0.2152(10) 0.1870(6) 0.0270(12) 0.078(3) Uani 1 1 d .
H13 H 0.2327 0.1729 -0.0431 0.094 Uiso 1 1 calc R
C14 C 0.2396(8) 0.2451(5) 0.0755(10) 0.054(2) Uani 1 1 d .
C15 C 0.2898(7) 0.2934(5) 0.0180(9) 0.049(2) Uani 1 1 d .
C16 C 0.3150(8) 0.2664(5) -0.1031(10) 0.064(3) Uani 1 1 d .
H16A H 0.3749 0.2353 -0.0593 0.096 Uiso 1 1 calc R
H16B H 0.3443 0.2975 -0.1398 0.096 Uiso 1 1 calc R
H16C H 0.2412 0.2502 -0.1834 0.096 Uiso 1 1 calc R
C17 C 0.4100(7) 0.3144(5) 0.1498(9) 0.053(2) Uani 1 1 d .
H17A H 0.4660 0.2809 0.1865 0.064 Uiso 1 1 calc R
H17B H 0.4442 0.3449 0.1164 0.064 Uiso 1 1 calc R
C18 C 0.2014(7) 0.3430(5) -0.0537(8) 0.053(2) Uani 1 1 d .
H18A H 0.2338 0.3716 -0.0938 0.064 Uiso 1 1 calc R
H18B H 0.1267 0.3270 -0.1356 0.064 Uiso 1 1 calc R
C19 C 0.0000 0.5208(6) 0.0000 0.071(4) Uani 1 2 d S
C20 C 0.0000 0.5914(6) 0.0000 0.132(9) Uani 1 2 d S
H20A H 0.0120 0.6058 -0.0775 0.197 Uiso 0.50 1 calc PR
H20B H 0.0643 0.6058 0.0939 0.197 Uiso 0.50 1 calc PR
H20C H -0.0764 0.6058 -0.0164 0.197 Uiso 0.50 1 calc PR
O9 O 0.3700(10) 0.4861(7) 0.9663(13) 0.178(5) Uani 1 1 d .
O6 O 0.4475(17) 0.2019(9) 0.5902(19) 0.228(7) Uiso 1 1 d .
C21 C 0.376(3) 0.1882(14) 0.624(3) 0.242(11) Uiso 1 1 d .
O7 O 0.564(2) 0.7642(11) 0.540(3) 0.348(14) Uiso 1 1 d .
O1W O 0.1242(12) 0.5378(7) -0.2346(13) 0.189(5) Uiso 1 1 d .
O2W O 0.0000 0.6031(15) -0.5000 0.293(15) Uiso 1 2 d S

loop_
_atom_site_aniso_label
_atom_site_aniso_U_11
_atom_site_aniso_U_22
_atom_site_aniso_U_33
_atom_site_aniso_U_23
_atom_site_aniso_U_13
_atom_site_aniso_U_12
Mn1 0.0241(3) 0.0521(5) 0.0347(4) 0.0008(3) 0.0103(3) -0.0009(3)
Mn2 0.0312(9) 0.0589(13) 0.0433(11) 0.000 0.0131(8) 0.000
Na1 0.0157(19) 0.049(3) 0.024(2) 0.000 0.0025(16) 0.000
Cl1 0.122(4) 0.055(3) 0.066(3) 0.000 0.044(2) 0.000
Cl2 0.092(3) 0.056(3) 0.098(3) 0.000 0.052(3) 0.000
O1 0.027(2) 0.070(4) 0.028(2) 0.003(3) 0.014(2) -0.012(3)
O2 0.057(4) 0.069(5) 0.036(3) 0.000(3) 0.025(3) 0.002(3)
O3 0.025(2) 0.062(4) 0.046(3) -0.007(3) 0.010(2) 0.005(3)
O4 0.020(2) 0.056(4) 0.038(3) 0.008(3) 0.009(2) 0.003(2)
O5 0.130(6) 0.037(3) 0.094(5) -0.002(3) 0.049(4) 0.004(4)
O8 0.159(10) 0.136(10) 0.125(8) -0.036(7) 0.080(7) -0.009(8)
O10 0.228(13) 0.143(11) 0.091(7) -0.025(7) 0.101(8) -0.009(9)
O11 0.29(2) 0.028(6) 0.43(3) 0.000 0.23(2) 0.000
N1 0.032(4) 0.054(5) 0.043(4) -0.003(4) 0.010(3) -0.020(3)
N2 0.033(4) 0.068(6) 0.044(4) 0.001(4) 0.015(4) 0.021(4)
C1 0.032(4) 0.048(6) 0.094(7) -0.016(5) 0.038(5) -0.011(4)
C2 0.066(7) 0.073(9) 0.091(8) -0.011(7) 0.031(6) -0.033(6)
C3 0.080(8) 0.094(10) 0.133(12) -0.055(8) 0.072(9) -0.039(7)
C4 0.064(6) 0.070(8) 0.112(9) -0.051(7) 0.050(6) -0.024(6)
C5 0.032(5) 0.068(7) 0.075(7) -0.023(6) 0.029(5) -0.016(5)
C6 0.035(4) 0.096(8) 0.036(4) -0.011(5) 0.012(3) 0.008(5)
C7 0.046(5) 0.142(11) 0.039(4) -0.010(5) 0.026(4) 0.005(6)
C8 0.025(4) 0.074(7) 0.051(5) -0.009(5) 0.017(4) -0.011(4)
C9 0.041(4) 0.092(8) 0.037(4) 0.011(5) 0.015(3) 0.001(6)
C10 0.064(7) 0.096(10) 0.048(5) 0.023(5) 0.029(5) -0.007(6)
C11 0.083(8) 0.053(8) 0.128(11) 0.002(7) 0.065(8) -0.009(6)
C12 0.119(11) 0.047(7) 0.118(11) -0.020(7) 0.056(9) -0.019(7)
C13 0.076(7) 0.094(10) 0.073(7) -0.014(7) 0.045(6) -0.009(7)
C14 0.038(5) 0.069(7) 0.052(5) -0.008(5) 0.020(4) 0.000(5)
C15 0.030(4) 0.067(6) 0.043(4) -0.004(4) 0.014(3) -0.009(4)
C16 0.043(5) 0.091(8) 0.045(5) -0.023(5) 0.013(4) 0.000(5)
C17 0.046(5) 0.071(7) 0.047(5) 0.006(5) 0.027(4) 0.015(4)
C18 0.038(4) 0.083(7) 0.036(4) -0.006(5) 0.018(3) 0.015(5)
C19 0.065(8) 0.046(7) 0.089(10) 0.000 0.030(7) 0.000
C20 0.25(3) 0.030(7) 0.18(2) 0.000 0.16(2) 0.000
O9 0.119(8) 0.264(16) 0.175(10) -0.021(10) 0.092(8) -0.025(10)

loop_
_atom_type_symbol
_atom_type_description
_atom_type_scat_dispersion_real
_atom_type_scat_dispersion_imag
_atom_type_scat_source
C C 0.0033 0.0016 'International Tables Vol C Tables 4.2.6.8 and 6.1.1.4'
H H 0.0000 0.0000 'International Tables Vol C Tables 4.2.6.8 and 6.1.1.4'
N N 0.0061 0.0033 'International Tables Vol C Tables 4.2.6.8 and 6.1.1.4'
O O 0.0106 0.0060 'International Tables Vol C Tables 4.2.6.8 and 6.1.1.4'
Cl Cl 0.1484 0.1585 'International Tables Vol C Tables 4.2.6.8 and 6.1.1.4'
Mn Mn 0.3368 0.7283 'International Tables Vol C Tables 4.2.6.8 and 6.1.1.4'
Na Na 0.0362 0.0249 'International Tables Vol C Tables 4.2.6.8 and 6.1.1.4'

loop_
_geom_angle_atom_site_label_1
_geom_angle_atom_site_label_2
_geom_angle_atom_site_label_3
_geom_angle
_geom_angle_site_symmetry_1
_geom_angle_site_symmetry_3
O2 Mn1 O3 90.1(3) . .
O2 Mn1 O4 175.5(3) . .
O3 Mn1 O4 94.3(2) . .
O2 Mn1 O1 93.7(3) . .
O3 Mn1 O1 175.6(3) . .
O4 Mn1 O1 81.9(2) . .
O2 Mn1 N1 86.6(3) . .
O3 Mn1 N1 92.9(3) . .
O4 Mn1 N1 92.4(3) . .
O1 Mn1 N1 85.2(3) . .
O2 Mn1 N2 92.4(3) . .
O3 Mn1 N2 88.2(3) . .
O4 Mn1 N2 88.5(3) . .
O1 Mn1 N2 93.8(3) . .
N1 Mn1 N2 178.5(4) . .
O2 Mn1 Mn2 134.4(2) . .
O3 Mn1 Mn2 134.69(19) . .
O4 Mn1 Mn2 41.11(15) . .
O1 Mn1 Mn2 41.21(15) . .
N1 Mn1 Mn2 83.8(2) . .
N2 Mn1 Mn2 96.1(2) . .
O2 Mn1 Na1 44.83(19) . .
O3 Mn1 Na1 46.39(18) . .
O4 Mn1 Na1 139.63(16) . .
O1 Mn1 Na1 137.75(17) . .
N1 Mn1 Na1 97.4(2) . .
N2 Mn1 Na1 82.6(2) . .
Mn2 Mn1 Na1 178.36(11) . .
O4 Mn2 O4 140.7(3) . 2
O4 Mn2 O1 93.52(19) . 2
O4 Mn2 O1 70.42(18) 2 2
O4 Mn2 O1 70.42(18) . .
O4 Mn2 O1 93.52(19) 2 .
O1 Mn2 O1 131.9(3) 2 .
O4 Mn2 O5 119.7(3) . 2
O4 Mn2 O5 95.5(3) 2 2
O1 Mn2 O5 133.8(2) 2 2
O1 Mn2 O5 91.4(2) . 2
O4 Mn2 O5 95.5(3) . .
O4 Mn2 O5 119.7(3) 2 .
O1 Mn2 O5 91.4(2) 2 .
O1 Mn2 O5 133.8(2) . .
O5 Mn2 O5 56.9(4) 2 .
O4 Mn2 C19 109.63(16) . .
O4 Mn2 C19 109.63(16) 2 .
O1 Mn2 C19 114.04(17) 2 .
O1 Mn2 C19 114.04(17) . .
O5 Mn2 C19 28.45(19) 2 .
O5 Mn2 C19 28.45(19) . .
O4 Mn2 Mn1 123.40(16) . 2
O4 Mn2 Mn1 35.31(14) 2 2
O1 Mn2 Mn1 35.46(13) 2 2
O1 Mn2 Mn1 119.50(15) . 2
O5 Mn2 Mn1 115.7(2) 2 2
O5 Mn2 Mn1 105.13(19) . 2
C19 Mn2 Mn1 113.28(5) . 2
O4 Mn2 Mn1 35.31(14) . .
O4 Mn2 Mn1 123.40(16) 2 .
O1 Mn2 Mn1 119.50(15) 2 .
O1 Mn2 Mn1 35.46(13) . .
O5 Mn2 Mn1 105.13(19) 2 .
O5 Mn2 Mn1 115.7(2) . .
C19 Mn2 Mn1 113.28(5) . .
Mn1 Mn2 Mn1 133.43(10) 2 .
O2 Na1 O2 135.6(4) 2_656 .
O2 Na1 O3 67.1(2) 2_656 2_656
O2 Na1 O3 92.6(2) . 2_656
O2 Na1 O3 92.6(2) 2_656 .
O2 Na1 O3 67.1(2) . .
O3 Na1 O3 125.9(4) 2_656 .
O2 Na1 O6 131.2(5) 2_656 .
O2 Na1 O6 87.3(5) . .
O3 Na1 O6 94.3(4) 2_656 .
O3 Na1 O6 131.4(5) . .
O2 Na1 O6 87.3(5) 2_656 2_656
O2 Na1 O6 131.2(5) . 2_656
O3 Na1 O6 131.4(5) 2_656 2_656
O3 Na1 O6 94.3(4) . 2_656
O6 Na1 O6 71.8(9) . 2_656
O2 Na1 Mn1 33.45(14) 2_656 2_656
O2 Na1 Mn1 121.2(2) . 2_656
O3 Na1 Mn1 34.38(13) 2_656 2_656
O3 Na1 Mn1 116.43(19) . 2_656
O6 Na1 Mn1 112.1(4) . 2_656
O6 Na1 Mn1 107.5(4) 2_656 2_656
O2 Na1 Mn1 121.2(2) 2_656 .
O2 Na1 Mn1 33.45(14) . .
O3 Na1 Mn1 116.43(19) 2_656 .
O3 Na1 Mn1 34.38(13) . .
O6 Na1 Mn1 107.5(4) . .
O6 Na1 Mn1 112.1(4) 2_656 .
Mn1 Na1 Mn1 130.59(17) 2_656 .
O7 Cl1 O7 64(2) 2_656 .
O7 Cl1 O8 110.7(13) 2_656 .
O7 Cl1 O8 125.6(14) . .
O7 Cl1 O8 125.6(14) 2_656 2_656
O7 Cl1 O8 110.7(13) . 2_656
O8 Cl1 O8 113.1(11) . 2_656
O11 Cl2 O10 121.9(5) . .
O11 Cl2 O10 121.9(5) . 2_657
O10 Cl2 O10 116.2(9) . 2_657
O11 Cl2 O9 88.8(6) . .
O10 Cl2 O9 89.0(7) . .
O10 Cl2 O9 92.2(7) 2_657 .
O11 Cl2 O9 88.8(6) . 2_657
O10 Cl2 O9 92.2(7) . 2_657
O10 Cl2 O9 89.0(7) 2_657 2_657
O9 Cl2 O9 177.7(12) . 2_657
C8 O1 Mn1 119.7(4) . .
C8 O1 Mn2 123.8(6) . .
Mn1 O1 Mn2 103.3(2) . .
C9 O2 Mn1 125.0(6) . .
C9 O2 Na1 124.5(5) . .
Mn1 O2 Na1 101.7(3) . .
C17 O3 Mn1 121.6(5) . .
C17 O3 Na1 119.6(5) . .
Mn1 O3 Na1 99.2(2) . .
C18 O4 Mn1 120.1(5) . .
C18 O4 Mn2 127.0(4) . .
Mn1 O4 Mn2 103.6(2) . .
C19 O5 Mn2 89.8(7) . .
C5 N1 C1 121.6(8) . .
C5 N1 Mn1 120.8(6) . .
C1 N1 Mn1 117.6(6) . .
C10 N2 C14 119.7(10) . .
C10 N2 Mn1 124.3(7) . .
C14 N2 Mn1 116.0(7) . .
N1 C1 C2 120.0(10) . .
N1 C1 H1 120.0 . .
C2 C1 H1 120.0 . .
C3 C2 C1 119.2(12) . .
C3 C2 H2 120.4 . .
C1 C2 H2 120.4 . .
C2 C3 C4 116.8(12) . .
C2 C3 H3 121.6 . .
C4 C3 H3 121.6 . .
C5 C4 C3 122.4(12) . .
C5 C4 H4 118.8 . .
C3 C4 H4 118.8 . .
N1 C5 C4 120.0(11) . .
N1 C5 C6 116.3(9) . .
C4 C5 C6 123.5(11) . .
C5 C6 C7 118.3(11) . .
C5 C6 C8 112.7(7) . .
C7 C6 C8 105.4(7) . .
C5 C6 C9 106.0(7) . .
C7 C6 C9 107.8(8) . .
C8 C6 C9 105.9(9) . .
C6 C7 H7A 109.5 . .
C6 C7 H7B 109.5 . .
H7A C7 H7B 109.5 . .
C6 C7 H7C 109.5 . .
H7A C7 H7C 109.5 . .
H7B C7 H7C 109.5 . .
O1 C8 C6 113.6(6) . .
O1 C8 H8A 108.8 . .
C6 C8 H8A 108.8 . .
O1 C8 H8B 108.8 . .
C6 C8 H8B 108.8 . .
H8A C8 H8B 107.7 . .
O2 C9 C6 113.5(7) . .
O2 C9 H9A 108.9 . .
C6 C9 H9A 108.9 . .
O2 C9 H9B 108.9 . .
C6 C9 H9B 108.9 . .
H9A C9 H9B 107.7 . .
N2 C10 C11 123.5(12) . .
N2 C10 H10 118.3 . .
C11 C10 H10 118.3 . .
C10 C11 C12 118.6(12) . .
C10 C11 H11 120.7 . .
C12 C11 H11 120.7 . .
C11 C12 C13 121.7(12) . .
C11 C12 H12 119.1 . .
C13 C12 H12 119.1 . .
C14 C13 C12 118.3(11) . .
C14 C13 H13 120.9 . .
C12 C13 H13 120.9 . .
C13 C14 N2 118.3(10) . .
C13 C14 C15 125.5(9) . .
N2 C14 C15 116.0(9) . .
C18 C15 C17 112.7(9) . .
C18 C15 C14 111.0(7) . .
C17 C15 C14 107.0(7) . .
C18 C15 C16 107.1(7) . .
C17 C15 C16 108.5(6) . .
C14 C15 C16 110.7(9) . .
C15 C16 H16A 109.5 . .
C15 C16 H16B 109.5 . .
H16A C16 H16B 109.5 . .
C15 C16 H16C 109.5 . .
H16A C16 H16C 109.5 . .
H16B C16 H16C 109.5 . .
O3 C17 C15 113.7(6) . .
O3 C17 H17A 108.8 . .
C15 C17 H17A 108.8 . .
O3 C17 H17B 108.8 . .
C15 C17 H17B 108.8 . .
H17A C17 H17B 107.7 . .
O4 C18 C15 113.0(6) . .
O4 C18 H18A 109.0 . .
C15 C18 H18A 109.0 . .
O4 C18 H18B 109.0 . .
C15 C18 H18B 109.0 . .
H18A C18 H18B 107.8 . .
O5 C19 O5 123.5(13) 2 .
O5 C19 C20 118.2(7) 2 .
O5 C19 C20 118.2(7) . .
O5 C19 Mn2 61.8(7) 2 .
O5 C19 Mn2 61.8(7) . .
C20 C19 Mn2 180.000(1) . .
C19 C20 H20A 109.5 . .
C19 C20 H20B 109.5 . .
H20A C20 H20B 109.5 . .
C19 C20 H20C 109.5 . .
H20A C20 H20C 109.5 . .
H20B C20 H20C 109.5 . .
C21 O6 Na1 138(2) . .
Cl1 O7 O7 58.0(10) . 2_656

loop_
_geom_bond_atom_site_label_1
_geom_bond_atom_site_label_2
_geom_bond_distance
_geom_bond_site_symmetry_2
Mn1 O2 1.812(6) .
Mn1 O3 1.841(5) .
Mn1 O4 1.893(5) .
Mn1 O1 1.898(5) .
Mn1 N1 1.998(7) .
Mn1 N2 2.023(8) .
Mn1 Mn2 3.1840(17) .
Mn1 Na1 3.218(2) .
Mn2 O4 2.154(5) .
Mn2 O4 2.154(5) 2
Mn2 O1 2.156(5) 2
Mn2 O1 2.156(5) .
Mn2 O5 2.252(7) 2
Mn2 O5 2.252(7) .
Mn2 C19 2.556(13) .
Mn2 Mn1 3.1840(17) 2
Na1 O2 2.317(6) 2_656
Na1 O2 2.317(6) .
Na1 O3 2.360(6) 2_656
Na1 O3 2.360(6) .
Na1 O6 2.42(2) .
Na1 O6 2.42(2) 2_656
Na1 Mn1 3.218(2) 2_656
Cl1 O7 1.34(2) 2_656
Cl1 O7 1.34(2) .
Cl1 O8 1.354(10) .
Cl1 O8 1.354(10) 2_656
Cl2 O11 1.313(13) .
Cl2 O10 1.415(9) .
Cl2 O10 1.415(9) 2_657
Cl2 O9 1.520(10) .
Cl2 O9 1.520(10) 2_657
O1 C8 1.410(9) .
O2 C9 1.353(11) .
O3 C17 1.409(9) .
O4 C18 1.455(9) .
O5 C19 1.218(8) .
N1 C5 1.310(12) .
N1 C1 1.387(11) .
N2 C10 1.303(12) .
N2 C14 1.402(11) .
C1 C2 1.403(14) .
C1 H1 0.9300 .
C2 C3 1.397(16) .
C2 H2 0.9300 .
C3 C4 1.413(17) .
C3 H3 0.9300 .
C4 C5 1.367(14) .
C4 H4 0.9300 .
C5 C6 1.492(15) .
C6 C7 1.500(12) .
C6 C8 1.545(11) .
C6 C9 1.573(14) .
C7 H7A 0.9600 .
C7 H7B 0.9600 .
C7 H7C 0.9600 .
C8 H8A 0.9700 .
C8 H8B 0.9700 .
C9 H9A 0.9700 .
C9 H9B 0.9700 .
C10 C11 1.330(15) .
C10 H10 0.9300 .
C11 C12 1.336(17) .
C11 H11 0.9300 .
C12 C13 1.380(17) .
C12 H12 0.9300 .
C13 C14 1.371(16) .
C13 H13 0.9300 .
C14 C15 1.532(14) .
C15 C18 1.485(13) .
C15 C17 1.525(11) .
C15 C16 1.587(12) .
C16 H16A 0.9600 .
C16 H16B 0.9600 .
C16 H16C 0.9600 .
C17 H17A 0.9700 .
C17 H17B 0.9700 .
C18 H18A 0.9700 .
C18 H18B 0.9700 .
C19 O5 1.218(8) 2
C19 C20 1.576(19) .
C20 H20A 0.9600 .
C20 H20B 0.9600 .
C20 H20C 0.9600 .
O6 C21 1.18(3) .
O7 O7 1.42(5) 2_656
